data_1521652
loop_
_publ_author_name
'Napoletano, M.'
'Gallardo Amores, J.M.'
'Ferretti, M.'
'Busca, G.'
'Magnone, E.'

_publ_section_title
;
 Skeletal infrared spectra and structural properties of La2-x Srx Cu O4
 and La2-x Bax Cu O4 cuprate powders in the 0 < x < 0.125 region
;
_journal_name_full 'Physica C (Amsterdam)'
_journal_page_first 229
_journal_page_last 237
_journal_volume 319
_journal_year 1999
_chemical_formula_sum 'Cu La1.978 O4 Sr0.022'
_chemical_name_systematic '(La1.978 Sr0.022) (Cu O4)'
_space_group_IT_number 64
_symmetry_space_group_name_Hall '-C 2ac 2'
_symmetry_space_group_name_H-M 'C m c a'
_cell_angle_alpha 90
_cell_angle_beta 90
_cell_angle_gamma 90
_cell_formula_units_Z 4
_cell_length_a 5.35
_cell_length_b 13.154
_cell_length_c 5.398
_cell_volume 379.878
_citation_journal_id_ASTM PHYCE6
_cod_data_source_file Napoletano_PHYCE6_1999_629.cif
_cod_data_source_block Cu1La1.978O4Sr0.022
_cod_original_cell_volume 379.8783
_cod_original_formula_sum 'Cu1 La1.978 O4 Sr0.022'
_cod_database_code 1521652

loop_
_symmetry_equiv_pos_as_xyz
x,y,z
-x+1/2,-y,z+1/2
x,-y,-z
-x+1/2,y,-z+1/2
-x,-y,-z
x-1/2,y,-z-1/2
-x,y,z
x-1/2,-y,z-1/2
x+1/2,y+1/2,z
-x+1,-y+1/2,z+1/2
x+1/2,-y+1/2,-z
-x+1,y+1/2,-z+1/2
-x+1/2,-y+1/2,-z
x,y+1/2,-z-1/2
-x+1/2,y+1/2,z
x,-y+1/2,z-1/2

loop_
_atom_site_label
_atom_site_type_symbol
_atom_site_fract_x
_atom_site_fract_y
_atom_site_fract_z
_atom_site_occupancy
_atom_site_U_iso_or_equiv
O2 O-2 0 0.183 0.033 1 0.0
Cu1 Cu+2 0 0 0 1 0.0
O1 O-2 0.25 0.002 0.25 1 0.0
Sr1 Sr+2 0 0.138 0.496 0.011 0.0
La1 La+3 0 0.138 0.496 0.989 0.0
